data_2217734
loop_
_publ_author_name
'Lan, Xiao-Bing'
'Nan, Ye-Fei'
'Chen, Lin'
'Wang, Shi-Xiang'
'Zheng, Xiao-Hui'

_publ_section_title
;
 2-Acetamido-3-(4-hydroxy-3-methoxyphenyl)acrylic acid
;
_journal_coeditor_code CF2176
_journal_issue 3
_journal_name_full 'Acta Crystallographica Section E'
_journal_page_first o566
_journal_paper_doi 10.1107/S1600536808001347
_journal_volume 64
_journal_year 2008
_chemical_formula_iupac 'C12 H13 N O5'
_chemical_formula_moiety 'C12 H13 N O5'
_chemical_formula_sum 'C12 H13 N O5'
_chemical_formula_weight 251.23
_chemical_melting_point 481
_chemical_name_systematic
;
2-Acetamido-3-(4-hydroxy-3-methoxyphenyl)acrylic acid
;
_space_group_IT_number 61
_symmetry_cell_setting orthorhombic
_symmetry_space_group_name_Hall '-P 2ac 2ab'
_symmetry_space_group_name_H-M 'P b c a'
_atom_sites_solution_hydrogens geom
_atom_sites_solution_primary direct
_atom_sites_solution_secondary difmap
_audit_creation_method SHELXL97
_cell_angle_alpha 90.00
_cell_angle_beta 90.00
_cell_angle_gamma 90.00
_cell_formula_units_Z 8
_cell_length_a 12.7573(14)
_cell_length_b 12.7518(14)
_cell_length_c 14.7290(17)
_cell_measurement_reflns_used 4984
_cell_measurement_temperature 296(2)
_cell_measurement_theta_max 28.11
_cell_measurement_theta_min 2.65
_cell_volume 2396.1(5)
_computing_cell_refinement 'SAINT (Bruker, 1997)'
_computing_data_collection 'SMART (Bruker, 1997)'
_computing_data_reduction 'SAINT (Bruker, 1997)'
_computing_molecular_graphics 'SHELXTL (Bruker, 1997)'
_computing_publication_material 'SHELXTL (Bruker, 1997)'
_computing_structure_refinement 'SHELXL97 (Sheldrick, 2008)'
_computing_structure_solution 'SHELXS97 (Sheldrick, 2008)'
_diffrn_ambient_temperature 296(2)
_diffrn_measured_fraction_theta_full 1.000
_diffrn_measured_fraction_theta_max 1.000
_diffrn_measurement_device_type 'Bruker SMART CCD area-detector'
_diffrn_measurement_method '\f and \w'
_diffrn_radiation_monochromator graphite
_diffrn_radiation_source 'fine-focus sealed tube'
_diffrn_radiation_type MoK\a
_diffrn_radiation_wavelength 0.71073
_diffrn_reflns_av_R_equivalents 0.0211
_diffrn_reflns_av_sigmaI/netI 0.0156
_diffrn_reflns_limit_h_max 13
_diffrn_reflns_limit_h_min -15
_diffrn_reflns_limit_k_max 15
_diffrn_reflns_limit_k_min -15
_diffrn_reflns_limit_l_max 17
_diffrn_reflns_limit_l_min -14
_diffrn_reflns_number 11011
_diffrn_reflns_theta_full 25.10
_diffrn_reflns_theta_max 25.10
_diffrn_reflns_theta_min 2.65
_exptl_absorpt_coefficient_mu 0.110
_exptl_absorpt_correction_type none
_exptl_crystal_colour yellow
_exptl_crystal_density_diffrn 1.393
_exptl_crystal_density_method 'not measured'
_exptl_crystal_description block
_exptl_crystal_F_000 1056
_exptl_crystal_size_max 0.37
_exptl_crystal_size_mid 0.30
_exptl_crystal_size_min 0.26
_refine_diff_density_max 0.196
_refine_diff_density_min -0.313
_refine_ls_extinction_method none
_refine_ls_goodness_of_fit_ref 1.014
_refine_ls_hydrogen_treatment constr
_refine_ls_matrix_type full
_refine_ls_number_parameters 167
_refine_ls_number_reflns 2122
_refine_ls_number_restraints 0
_refine_ls_restrained_S_all 1.014
_refine_ls_R_factor_all 0.0431
_refine_ls_R_factor_gt 0.0370
_refine_ls_shift/su_max 0.000
_refine_ls_shift/su_mean 0.000
_refine_ls_structure_factor_coef Fsqd
_refine_ls_weighting_details 'w = 1/[\s^2^(Fo^2^)+(0.1P)^2^+0.0344P] where P=(Fo^2^+2Fc^2^)/3'
_refine_ls_weighting_scheme calc
_refine_ls_wR_factor_gt 0.1155
_refine_ls_wR_factor_ref 0.1216
_reflns_number_gt 1788
_reflns_number_total 2122
_reflns_threshold_expression I>2\s(I)
_cod_data_source_file cf2176.cif
_cod_data_source_block I
_cod_original_sg_symbol_H-M Pbca
_cod_database_code 2217734
_cod_database_fobs_code 2217734

loop_
_symmetry_equiv_pos_as_xyz
'x, y, z'
'-x+1/2, -y, z+1/2'
'-x, y+1/2, -z+1/2'
'x+1/2, -y+1/2, -z'
'-x, -y, -z'
'x-1/2, y, -z-1/2'
'x, -y-1/2, z-1/2'
'-x-1/2, y-1/2, z'

loop_
_atom_site_type_symbol
_atom_site_label
_atom_site_fract_x
_atom_site_fract_y
_atom_site_fract_z
_atom_site_U_iso_or_equiv
_atom_site_adp_type
_atom_site_calc_flag
_atom_site_refinement_flags
_atom_site_occupancy
N N1 0.16380(8) 0.89736(8) 0.23064(7) 0.0337(3) Uani d . 1
H H1 0.2301 0.9037 0.2218 0.040 Uiso calc R 1
O O1 0.12427(7) 1.09483(8) 0.65078(6) 0.0426(3) Uani d . 1
H H1B 0.0745 1.1269 0.6725 0.064 Uiso calc R 1
O O2 0.22102(8) 0.94162(8) 0.56758(7) 0.0473(3) Uani d . 1
O O3 -0.00149(10) 1.06674(9) 0.09716(8) 0.0604(4) Uani d . 1
O O4 0.07449(9) 0.91314(8) 0.06704(7) 0.0521(3) Uani d . 1
H H4 0.0520 0.9262 0.0161 0.078 Uiso calc R 1
O O5 0.03350(7) 0.79383(7) 0.28136(8) 0.0465(3) Uani d . 1
C C1 0.11343(9) 1.08974(10) 0.55890(9) 0.0330(3) Uani d . 1
C C2 0.05408(9) 1.16043(10) 0.50975(9) 0.0363(3) Uani d . 1
H H2 0.0209 1.2156 0.5394 0.044 Uiso calc R 1
C C3 0.04374(10) 1.14964(10) 0.41675(9) 0.0361(3) Uani d . 1
H H3 0.0033 1.1977 0.3846 0.043 Uiso calc R 1
C C4 0.09273(9) 1.06807(9) 0.37029(9) 0.0320(3) Uani d . 1
C C5 0.15561(10) 0.99846(10) 0.42060(9) 0.0353(3) Uani d . 1
H H5 0.1912 0.9449 0.3908 0.042 Uiso calc R 1
C C6 0.16531(9) 1.00837(10) 0.51307(9) 0.0342(3) Uani d . 1
C C7 0.26213(15) 0.85003(13) 0.52600(12) 0.0631(5) Uani d . 1
H H7A 0.2063 0.8115 0.4979 0.095 Uiso calc R 1
H H7B 0.2952 0.8070 0.5712 0.095 Uiso calc R 1
H H7C 0.3127 0.8696 0.4808 0.095 Uiso calc R 1
C C8 0.07026(10) 1.05762(10) 0.27390(9) 0.0339(3) Uani d . 1
H H8 0.0296 1.1117 0.2503 0.041 Uiso calc R 1
C C9 0.09724(9) 0.98457(10) 0.21286(9) 0.0326(3) Uani d . 1
C C10 0.05389(11) 0.98977(10) 0.12025(9) 0.0383(3) Uani d . 1
C C11 0.12612(9) 0.80575(10) 0.26066(9) 0.0344(3) Uani d . 1
C C12 0.20317(13) 0.71764(12) 0.27005(12) 0.0547(4) Uani d . 1
H H12A 0.1975 0.6877 0.3296 0.082 Uiso calc R 1
H H12B 0.2729 0.7439 0.2612 0.082 Uiso calc R 1
H H12C 0.1884 0.6649 0.2253 0.082 Uiso calc R 1

loop_
_atom_site_aniso_label
_atom_site_aniso_U_11
_atom_site_aniso_U_22
_atom_site_aniso_U_33
_atom_site_aniso_U_12
_atom_site_aniso_U_13
_atom_site_aniso_U_23
N1 0.0316(6) 0.0389(6) 0.0306(6) 0.0028(4) 0.0014(4) -0.0005(4)
O1 0.0364(5) 0.0617(7) 0.0295(6) 0.0091(4) -0.0031(4) -0.0095(4)
O2 0.0569(6) 0.0501(6) 0.0349(6) 0.0194(5) -0.0089(4) -0.0023(4)
O3 0.0912(8) 0.0506(7) 0.0393(7) 0.0255(6) -0.0191(6) -0.0037(5)
O4 0.0774(8) 0.0472(6) 0.0317(6) 0.0116(5) -0.0112(5) -0.0069(4)
O5 0.0448(6) 0.0363(6) 0.0583(7) -0.0007(4) 0.0118(5) -0.0027(4)
C1 0.0288(6) 0.0413(7) 0.0289(7) -0.0045(5) -0.0015(5) -0.0042(5)
C2 0.0366(6) 0.0353(7) 0.0370(8) 0.0011(5) 0.0012(5) -0.0052(6)
C3 0.0394(7) 0.0332(7) 0.0357(8) 0.0009(5) -0.0019(5) 0.0020(5)
C4 0.0343(6) 0.0315(6) 0.0301(7) -0.0032(5) -0.0001(5) 0.0011(5)
C5 0.0373(7) 0.0352(7) 0.0333(8) 0.0019(5) -0.0006(5) -0.0038(5)
C6 0.0318(6) 0.0368(7) 0.0339(8) 0.0006(5) -0.0040(5) -0.0001(5)
C7 0.0809(11) 0.0573(10) 0.0512(10) 0.0334(9) -0.0081(9) -0.0042(8)
C8 0.0386(6) 0.0314(7) 0.0319(8) 0.0002(5) -0.0011(5) 0.0030(5)
C9 0.0366(7) 0.0326(7) 0.0286(7) -0.0009(5) -0.0006(5) 0.0036(5)
C10 0.0490(8) 0.0349(7) 0.0310(8) 0.0019(5) -0.0018(6) 0.0001(5)
C11 0.0404(7) 0.0354(7) 0.0275(7) 0.0044(5) 0.0010(5) -0.0042(5)
C12 0.0614(9) 0.0458(9) 0.0570(11) 0.0191(7) 0.0032(7) 0.0022(7)

loop_
_atom_type_symbol
_atom_type_description
_atom_type_scat_dispersion_real
_atom_type_scat_dispersion_imag
_atom_type_scat_source
C C 0.0033 0.0016 'International Tables Vol C Tables 4.2.6.8 and 6.1.1.4'
H H 0.0000 0.0000 'International Tables Vol C Tables 4.2.6.8 and 6.1.1.4'
N N 0.0061 0.0033 'International Tables Vol C Tables 4.2.6.8 and 6.1.1.4'
O O 0.0106 0.0060 'International Tables Vol C Tables 4.2.6.8 and 6.1.1.4'

loop_
_geom_angle_atom_site_label_1
_geom_angle_atom_site_label_2
_geom_angle_atom_site_label_3
_geom_angle
C11 N1 C9 121.90(10)
C11 N1 H1 119.0
C9 N1 H1 119.0
C1 O1 H1B 109.5
C6 O2 C7 116.78(11)
C10 O4 H4 109.5
O1 C1 C2 123.03(11)
O1 C1 C6 117.72(11)
C2 C1 C6 119.25(12)
C1 C2 C3 120.41(12)
C1 C2 H2 119.8
C3 C2 H2 119.8
C2 C3 C4 121.20(12)
C2 C3 H3 119.4
C4 C3 H3 119.4
C3 C4 C5 117.90(12)
C3 C4 C8 117.35(11)
C5 C4 C8 124.65(11)
C6 C5 C4 121.03(12)
C6 C5 H5 119.5
C4 C5 H5 119.5
O2 C6 C5 124.83(12)
O2 C6 C1 114.99(12)
C5 C6 C1 120.16(12)
O2 C7 H7A 109.5
O2 C7 H7B 109.5
H7A C7 H7B 109.5
O2 C7 H7C 109.5
H7A C7 H7C 109.5
H7B C7 H7C 109.5
C9 C8 C4 131.93(12)
C9 C8 H8 114.0
C4 C8 H8 114.0
C8 C9 N1 124.96(12)
C8 C9 C10 119.58(12)
N1 C9 C10 115.43(11)
O3 C10 O4 123.11(13)
O3 C10 C9 119.79(12)
O4 C10 C9 117.10(12)
O5 C11 N1 122.34(11)
O5 C11 C12 120.96(12)
N1 C11 C12 116.69(12)
C11 C12 H12A 109.5
C11 C12 H12B 109.5
H12A C12 H12B 109.5
C11 C12 H12C 109.5
H12A C12 H12C 109.5
H12B C12 H12C 109.5

loop_
_geom_bond_atom_site_label_1
_geom_bond_atom_site_label_2
_geom_bond_distance
N1 C11 1.3383(17)
N1 C9 1.4236(16)
N1 H1 0.860
O1 C1 1.3619(17)
O1 H1B 0.820
O2 C6 1.3690(15)
O2 C7 1.4192(18)
O3 C10 1.2563(17)
O4 C10 1.2798(17)
O4 H4 0.820
O5 C11 1.2298(15)
C1 C2 1.3819(18)
C1 C6 1.4037(18)
C2 C3 1.3831(19)
C2 H2 0.930
C3 C4 1.3931(18)
C3 H3 0.930
C4 C5 1.4074(18)
C4 C8 1.4544(19)
C5 C6 1.3734(19)
C5 H5 0.930
C7 H7A 0.960
C7 H7B 0.960
C7 H7C 0.960
C8 C9 1.3396(19)
C8 H8 0.930
C9 C10 1.4733(19)
C11 C12 1.4992(19)
C12 H12A 0.960
C12 H12B 0.960
C12 H12C 0.960

loop_
_geom_hbond_atom_site_label_D
_geom_hbond_atom_site_label_H
_geom_hbond_atom_site_label_A
_geom_hbond_site_symmetry_A
_geom_hbond_distance_DH
_geom_hbond_distance_HA
_geom_hbond_distance_DA
_geom_hbond_angle_DHA
_geom_hbond_publ_flag
O4 H4 O3 5_575 0.82 1.79 2.6044(15) 171.2 y
O1 H1B O5 5_576 0.82 1.84 2.6582(13) 176.5 y
N1 H1 O1 2_574 0.86 2.13 2.9501(14) 158.8 y

loop_
_geom_torsion_atom_site_label_1
_geom_torsion_atom_site_label_2
_geom_torsion_atom_site_label_3
_geom_torsion_atom_site_label_4
_geom_torsion
O1 C1 C2 C3 -178.29(11)
C6 C1 C2 C3 1.61(18)
C1 C2 C3 C4 -0.21(19)
C2 C3 C4 C5 -1.73(18)
C2 C3 C4 C8 174.86(11)
C3 C4 C5 C6 2.31(18)
C8 C4 C5 C6 -174.01(12)
C7 O2 C6 C5 -6.86(19)
C7 O2 C6 C1 171.24(13)
C4 C5 C6 O2 177.05(11)
C4 C5 C6 C1 -0.96(19)
O1 C1 C6 O2 0.68(16)
C2 C1 C6 O2 -179.22(11)
O1 C1 C6 C5 178.88(11)
C2 C1 C6 C5 -1.02(18)
C3 C4 C8 C9 -173.93(14)
C5 C4 C8 C9 2.4(2)
C4 C8 C9 N1 -3.7(2)
C4 C8 C9 C10 174.16(13)
C11 N1 C9 C8 89.19(16)
C11 N1 C9 C10 -88.76(15)
C8 C9 C10 O3 5.4(2)
N1 C9 C10 O3 -176.52(13)
C8 C9 C10 O4 -173.86(13)
N1 C9 C10 O4 4.20(18)
C9 N1 C11 O5 -5.8(2)
C9 N1 C11 C12 175.51(12)

loop_
_cod_related_entry_id
_cod_related_entry_database
_cod_related_entry_code
1 ChemSpider 4844175
